data_2004563
loop_
_publ_author_name
'Fun, H.-K.'
'Yip, B.-C.'
'Niu, J.-Y.'
'You, X.-Z.'

_publ_section_title
;
 Tetrakis(triethylammonium) Octamolybdate(VI) Dihydrate
;
_journal_issue 3
_journal_name_full 'Acta Crystallographica Section C'
_journal_page_first 506
_journal_page_last 509
_journal_paper_doi 10.1107/S0108270195011747
_journal_volume 52
_journal_year 1996
_chemical_formula_iupac '(C6 H16 N1)4 [Mo8 O26], 2H2 O1'
_chemical_formula_moiety '4[(C2H5)3NH], [Mo8O26], 2(H2O)'
_chemical_formula_sum 'C24 H68 Mo8 N4 O28'
_chemical_formula_weight 1628.34
_chemical_name_systematic
;
Tetrakis(triethylamine) Octamolybdate(VI) dihydrate
;
_space_group_IT_number 14
_symmetry_cell_setting monoclinic
_symmetry_space_group_name_Hall '-P 2yn'
_symmetry_space_group_name_H-M 'P 1 21/n 1'
_audit_creation_method SHELXL
_cell_angle_alpha 90
_cell_angle_beta 101.29(2)
_cell_angle_gamma 90
_cell_formula_units_Z 2
_cell_length_a 11.478(3)
_cell_length_b 13.027(3)
_cell_length_c 17.550(4)
_cell_measurement_reflns_used 40
_cell_measurement_temperature 293(2)
_cell_measurement_theta_max 12.5
_cell_measurement_theta_min 7.5
_cell_volume 2573.4(11)
_computing_cell_refinement XSCANS
_computing_data_collection 'XSCANS (Siemens, 1994)'
_computing_data_reduction XSCANS
_computing_molecular_graphics 'SHELXTL/PC (Sheldrick, 1990b)'
_computing_publication_material SHELXL93
_computing_structure_refinement 'SHELXL93 (Sheldrick, 1993)'
_computing_structure_solution 'SHELXS86 (Sheldrick, 1990a)'
_diffrn_ambient_temperature 293(2)
_diffrn_measurement_device 'Siemens P4 four-circle'
_diffrn_measurement_method \q-2\q
_diffrn_radiation_monochromator graphite
_diffrn_radiation_source 'fine-focus sealed tube'
_diffrn_radiation_type MoK\a
_diffrn_radiation_wavelength 0.71073
_diffrn_reflns_av_R_equivalents 0.0274
_diffrn_reflns_av_sigmaI/netI 0.0240
_diffrn_reflns_limit_h_max 14
_diffrn_reflns_limit_h_min -14
_diffrn_reflns_limit_k_max 16
_diffrn_reflns_limit_k_min 0
_diffrn_reflns_limit_l_max 22
_diffrn_reflns_limit_l_min 0
_diffrn_reflns_number 7334
_diffrn_reflns_theta_max 27.5
_diffrn_reflns_theta_min 1.96
_diffrn_standards_decay_% none
_diffrn_standards_interval_count 97
_diffrn_standards_number 3
_exptl_absorpt_coefficient_mu 1.967
_exptl_absorpt_correction_T_max 0.4539
_exptl_absorpt_correction_T_min 0.3291
_exptl_absorpt_correction_type analytical
_exptl_crystal_colour
;
Initially colorless, but turned dark purple upon irradiation with X-rays
;
_exptl_crystal_density_diffrn 2.101
_exptl_crystal_description 'Transparent block'
_exptl_crystal_F_000 1600
_exptl_crystal_size_max 0.62
_exptl_crystal_size_mid 0.56
_exptl_crystal_size_min 0.46
_refine_diff_density_max 0.958
_refine_diff_density_min -0.931
_refine_ls_extinction_coef 0.0108(3)
_refine_ls_extinction_method SHELXL93
_refine_ls_goodness_of_fit_all 1.174
_refine_ls_goodness_of_fit_obs 1.210
_refine_ls_matrix_type full
_refine_ls_number_parameters 296
_refine_ls_number_reflns 5885
_refine_ls_number_restraints 16
_refine_ls_restrained_S_all 1.174
_refine_ls_restrained_S_obs 1.210
_refine_ls_R_factor_all 0.0364
_refine_ls_R_factor_obs 0.0337
_refine_ls_shift/esd_max 0.001
_refine_ls_shift/esd_mean 0.000
_refine_ls_structure_factor_coef Fsqd
_refine_ls_weighting_scheme
;
calc w = 1/[\s^2^(F~o~^2^) + (0.0387P)^2^ + 4.7336P]
here P = (F~o~^2^ + 2F~c~^2^)/3
;
_refine_ls_wR_factor_all 0.0938
_refine_ls_wR_factor_obs 0.0925
_reflns_number_observed 5407
_reflns_number_total 5885
_reflns_observed_criterion >2sigma(I)
_cod_data_source_file as1175.cif
_cod_data_source_block niu7
_cod_depositor_comments
;
The following automatic conversions were performed:
'_symmetry_cell_setting' value 'Monoclinic' changed to 'monoclinic'
according to '/home/saulius/struct/CIF-dictionaries/cif_core.dic'
dictionary named 'cif_core.dic' version 2.4.1 from 2010-06-29.

Automatic conversion script
Id: cif_fix_enum 1527 2010-12-29 10:47:43Z saulius 

The following automatic conversions were performed:

'_symmetry_cell_setting' value 'Monoclinic' changed to 'monoclinic'
according to /home/saulius/struct/CIF-dictionaries/cif_core.dic
dictionary named 'cif_core.dic' version 2.4.1 from
2010-06-29.

'_geom_bond_publ_flag' value 'Yes' changed to 'yes'
according to /home/saulius/struct/CIF-dictionaries/cif_core.dic
dictionary named 'cif_core.dic' version 2.4.1 from 2010-06-29 (24
times).

Automatic conversion script
Id: cif_fix_values 1715 2011-07-08 13:25:40Z adriana 
;
_cod_original_sg_symbol_H-M 'P 21/n'
_cod_database_code 2004563

loop_
_symmetry_equiv_pos_as_xyz
'x, y, z'
'-x+1/2, y+1/2, -z+1/2'
'-x, -y, -z'
'x-1/2, -y-1/2, z-1/2'

loop_
_atom_site_aniso_label
_atom_site_aniso_U_11
_atom_site_aniso_U_22
_atom_site_aniso_U_33
_atom_site_aniso_U_12
_atom_site_aniso_U_13
_atom_site_aniso_U_23
Mo1 0.0266(2) 0.0290(2) 0.0305(2) 0.00592(11) 0.00154(11) 0.00134(11)
Mo2 0.0369(2) 0.0320(2) 0.0283(2) 0.00084(12) 0.00354(12) 0.00405(12)
Mo3 0.0370(2) 0.0288(2) 0.0318(2) 0.00217(12) 0.00199(13) -0.00241(12)
Mo4 0.0443(2) 0.0350(2) 0.0368(2) -0.00721(14) 0.00377(14) 0.00041(13)
O1 0.053(2) 0.074(3) 0.060(2) -0.024(2) 0.005(2) 0.000(2)
O2 0.0395(14) 0.0380(14) 0.0352(14) -0.0046(12) -0.0006(11) -0.0020(11)
O3 0.051(2) 0.0365(15) 0.048(2) 0.0055(13) 0.0045(13) 0.0121(13)
O4 0.055(2) 0.037(2) 0.053(2) 0.0105(14) 0.0016(14) -0.0013(14)
O5 0.083(3) 0.035(2) 0.055(2) 0.003(2) 0.004(2) 0.0028(14)
O6 0.054(2) 0.055(2) 0.0339(14) -0.0039(15) 0.0078(13) -0.0008(13)
O7 0.0302(12) 0.0282(12) 0.0311(12) 0.0010(10) 0.0013(10) 0.0000(10)
O8 0.058(2) 0.044(2) 0.0357(15) -0.0013(14) 0.0046(13) -0.0031(12)
O9 0.0294(13) 0.043(2) 0.0418(15) 0.0028(11) 0.0041(11) 0.0018(12)
O10 0.0326(13) 0.0335(13) 0.0318(12) 0.0047(10) 0.0061(10) -0.0016(10)
O11 0.0402(14) 0.045(2) 0.0361(14) -0.0060(12) 0.0100(11) 0.0013(12)
O12 0.0329(12) 0.0298(12) 0.0279(12) 0.0021(10) 0.0007(10) 0.0001(10)
O13 0.040(2) 0.039(2) 0.050(2) 0.0116(12) 0.0032(13) 0.0021(13)
N1 0.060(2) 0.040(2) 0.040(2) -0.008(2) -0.001(2) 0.005(2)
C1 0.077(4) 0.038(2) 0.062(3) -0.015(2) 0.004(3) 0.000(2)
C2 0.095(5) 0.069(4) 0.102(5) -0.026(4) -0.032(4) -0.004(4)
C3 0.083(4) 0.031(2) 0.063(3) -0.004(2) -0.018(3) 0.006(2)
C4 0.088(4) 0.054(3) 0.067(4) 0.022(3) -0.014(3) -0.003(3)
C5 0.089(4) 0.094(5) 0.054(3) -0.027(4) 0.018(3) -0.004(3)
C6 0.134(8) 0.137(8) 0.107(6) 0.004(7) 0.065(6) -0.031(6)
N2 0.070(4) 0.118(6) 0.188(9) 0.029(4) 0.027(5) -0.043(6)
C8 0.191(14) 0.235(18) 0.161(12) 0.050(13) 0.008(11) -0.085(12)
C9 0.260(18) 0.200(15) 0.117(9) 0.119(14) 0.080(11) -0.021(10)
C10 0.128(9) 0.146(11) 0.168(12) 0.043(8) 0.006(8) -0.056(9)
C12 0.163(13) 0.25(2) 0.37(3) 0.022(14) 0.147(16) 0.14(2)
O1W 0.052(2) 0.082(3) 0.053(2) 0.023(2) -0.005(2) -0.025(2)

loop_
_atom_site_label
_atom_site_occupancy
_atom_site_fract_x
_atom_site_fract_y
_atom_site_fract_z
_atom_site_U_iso_or_equiv
_atom_site_thermal_displace_type
_atom_site_calc_flag
_atom_site_refinement_flags
_atom_site_type_symbol
Mo1 1 .35460(3) .05642(2) -.02015(2) .02927(10) Uani d . Mo
Mo2 1 .52529(3) .09950(3) -0.14169(2) .03278(10) Uani d . Mo
Mo3 1 .54631(3) .15252(2) .12003(2) .03315(10) Uani d . Mo
Mo4 1 .72270(3) .19914(3) -.00240(2) .03928(11) Uani d . Mo
O1 1 .8694(3) .2257(3) .0099(2) .0635(10) Uani d . O
O2 1 .7016(2) .1838(2) .1036(2) .0386(6) Uani d . O
O3 1 .4535(3) .2143(2) -0.1586(2) .0458(7) Uani d . O
O4 1 .4757(3) .2661(2) .0997(2) .0497(7) Uani d . O
O5 1 .6539(4) .3137(3) -.0212(2) .0589(9) Uani d . O
O6 1 .5324(3) .0547(3) -0.2317(2) .0477(7) Uani d . O
O7 1 .5366(2) .1015(2) -.00736(14) .0305(5) Uani d . O
O8 1 .5749(3) .1446(2) .2192(2) .0463(7) Uani d . O
O9 1 .2372(2) -.0294(2) -.0210(2) .0384(6) Uani d . O
O10 1 .4050(2) .0616(2) .09273(15) .0326(5) Uani d . O
O11 1 .6834(3) .1416(2) -0.1052(2) .0402(6) Uani d . O
O12 1 .3880(2) .0191(2) -0.12087(14) .0309(5) Uani d . O
O13 1 .2881(3) .1714(2) -.0387(2) .0441(7) Uani d . O
N1 1 .6851(3) .0243(3) .3533(2) .0483(9) Uani d D N
C1 1 .7851(5) .0990(4) .3763(3) .0603(13) Uani d D C
H1A 1 .7522(5) .1666(4) .3781(3) .080 Uiso d R H
H1B 1 .8331(5) .0993(4) .3373(3) .080 Uiso d R H
C2 1 .8633(7) .0779(6) .4513(4) .095(2) Uani d D C
H2A 1 .9250(7) .1285(6) .4628(4) .080 Uiso d R H
H2B 1 .8163(7) .0792(6) .4910(4) .080 Uiso d R H
H2C 1 .8981(7) .0112(6) .4497(4) .080 Uiso d R H
C3 1 .7285(5) -.0821(3) .3403(3) .0633(15) Uani d D C
H3A 1 .6612(5) -0.1266(3) .3255(3) .080 Uiso d R H
H3B 1 .7736(5) -0.1066(3) .3888(3) .080 Uiso d R H
C4 1 .8028(6) -.0880(5) .2815(3) .074(2) Uani d D C
H4A 1 .8278(6) -0.1576(5) .2767(3) .080 Uiso d R H
H4B 1 .7576(6) -.0651(5) .2326(3) .080 Uiso d R H
H4C 1 .8713(6) -.0449(5) .2966(3) .080 Uiso d R H
C5 1 .6000(6) .0225(5) .4083(3) .078(2) Uani d D C
H5A 1 .6411(6) .0001(5) .4586(3) .080 Uiso d R H
H5B 1 .5375(6) -.0256(5) .3899(3) .080 Uiso d R H
C6 1 .5483(9) .1231(7) .4172(6) .120(3) Uani d D C
H6A 1 .4943(9) .1202(7) .4525(6) .080 Uiso d R H
H6B 1 .6109(9) .1709(7) .4362(6) .080 Uiso d R H
H6C 1 .5064(9) .1450(7) .3670(6) .080 Uiso d R H
N2 1 1.1183(6) .0904(6) .1791(6) .125(3) Uani d D N
C7 .50 1.155(4) .0136(12) .2430(7) .221(16) Uiso d PD C
H7A .50 1.235(4) -.0026(12) .2369(7) .080 Uiso d PR H
H7B .50 1.111(4) -.0490(12) .2405(7) .080 Uiso d PR H
C7' .50 1.2203(13) .063(3) .2425(7) .153(9) Uiso d PD C
H7C .50 1.2753(13) .119(3) .2443(7) .080 Uiso d PR H
H7D .50 1.2604(13) .000(3) .2348(7) .080 Uiso d PR H
C8 1 1.1791(13) .0708(12) .3158(8) .199(7) Uani d D C
H8A .50 1.2154(13) .0267(12) .3576(8) .080 Uiso d PR H
H8B .50 1.2241(13) .1331(12) .3175(8) .080 Uiso d PR H
H8C .50 1.0994(13) .0865(12) .3211(8) .080 Uiso d PR H
H8D .50 1.2440(13) .0606(12) .3588(8) .080 Uiso d PR H
H8E .50 1.1393(13) .1339(12) .3228(8) .080 Uiso d PR H
H8F .50 1.1243(13) .0147(12) .3132(8) .080 Uiso d PR H
C9 1 1.0795(12) .0159(9) .1141(6) .187(7) Uani d D C
H9A 1 1.1472(12) -.0067(9) .0940(6) .080 Uiso d R H
H9B 1 1.0283(12) .0531(9) .0736(6) .080 Uiso d R H
C10 1 1.0161(10) -.0725(9) .1359(8) .150(5) Uani d D C
H10A 1 .9921(10) -0.1149(9) .0908(8) .080 Uiso d R H
H10B 1 1.0674(10) -0.1111(9) .1755(8) .080 Uiso d R H
H10C 1 .9472(10) -.0507(9) .1549(8) .080 Uiso d R H
C11 .50 1.2064(19) .1760(13) .1983(16) .190(12) Uiso d PD C
H11A .50 1.2763(19) .1535(13) .1808(16) .080 Uiso d PR H
H11B .50 1.2279(19) .1885(13) .2532(16) .080 Uiso d PR H
C11' .50 1.1513(16) .1653(10) .1218(8) .094(4) Uiso d PD C
H11C .50 1.2228(16) .1430(10) .1060(8) .080 Uiso d PR H
H11D .50 1.0890(16) .1666(10) .0764(8) .080 Uiso d PR H
C12 1 1.1677(13) .2677(10) .1530(10) .249(10) Uani d D C
H12A .50 1.2290(13) .3188(10) .1639(10) .080 Uiso d PR H
H12B .50 1.1477(13) .2558(10) .0980(10) .080 Uiso d PR H
H12C .50 1.0987(13) .2911(10) .1712(10) .080 Uiso d PR H
H12D .50 1.1878(13) .3133(10) .1146(10) .080 Uiso d PR H
H12E .50 1.0960(13) .2908(10) .1679(10) .080 Uiso d PR H
H12F .50 1.2311(13) .2669(10) .1978(10) .080 Uiso d PR H
O1W 1 .9083(3) .1576(3) .2125(2) .0641(10) Uani d . O
H1WA 1 .9107(3) .2093(3) .2400(2) .080 Uiso d R H
H1WB 1 .8398(3) .1674(3) .1800(2) .080 Uiso d R H
H1N 1 .647(6) .046(5) .306(4) .080 Uiso d . H
H2N 1 1.049(6) .101(5) .199(4) .080 Uiso d . H

loop_
_atom_type_symbol
_atom_type_description
_atom_type_scat_dispersion_real
_atom_type_scat_dispersion_imag
_atom_type_scat_source
C C 0.0033 0.0016 'International Tables Vol C Tables 4.2.6.8 and 6.1.1.4'
H H 0.0000 0.0000 'International Tables Vol C Tables 4.2.6.8 and 6.1.1.4'
N N 0.0061 0.0033 'International Tables Vol C Tables 4.2.6.8 and 6.1.1.4'
O O 0.0106 0.0060 'International Tables Vol C Tables 4.2.6.8 and 6.1.1.4'
Mo Mo -1.6832 0.6857 'International Tables Vol C Tables 4.2.6.8 and 6.1.1.4'

loop_
_geom_angle_atom_site_label_1
_geom_angle_atom_site_label_2
_geom_angle_atom_site_label_3
_geom_angle_site_symmetry_1
_geom_angle_site_symmetry_3
_geom_angle
O13 Mo1 O9 . . 104.35(15)
O13 Mo1 O12 . . 102.10(13)
O9 Mo1 O12 . . 96.96(12)
O13 Mo1 O10 . . 101.44(13)
O9 Mo1 O10 . . 96.04(12)
O12 Mo1 O10 . . 149.28(10)
O13 Mo1 O7 . . 99.92(13)
O9 Mo1 O7 . . 155.72(12)
O12 Mo1 O7 . . 78.56(10)
O10 Mo1 O7 . . 78.18(10)
O13 Mo1 O7 . 3_655 175.81(12)
O9 Mo1 O7 . 3_655 79.84(11)
O12 Mo1 O7 . 3_655 77.37(10)
O10 Mo1 O7 . 3_655 77.71(10)
O7 Mo1 O7 . 3_655 75.89(10)
O6 Mo2 O3 . . 104.4(2)
O6 Mo2 O11 . . 101.39(14)
O3 Mo2 O11 . . 101.81(15)
O6 Mo2 O12 . . 100.02(13)
O3 Mo2 O12 . . 96.94(13)
O11 Mo2 O12 . . 146.89(11)
O6 Mo2 O7 . . 159.72(13)
O3 Mo2 O7 . . 95.46(12)
O11 Mo2 O7 . . 78.09(11)
O12 Mo2 O7 . . 73.12(9)
O6 Mo2 O10 . 3_655 87.61(13)
O3 Mo2 O10 . 3_655 165.01(12)
O11 Mo2 O10 . 3_655 84.19(11)
O12 Mo2 O10 . 3_655 71.76(10)
O7 Mo2 O10 . 3_655 72.13(9)
O4 Mo3 O8 . . 104.9(2)
O4 Mo3 O2 . . 101.83(15)
O8 Mo3 O2 . . 99.69(14)
O4 Mo3 O10 . . 97.79(14)
O8 Mo3 O10 . . 101.19(14)
O2 Mo3 O10 . . 146.49(11)
O4 Mo3 O7 . . 96.71(13)
O8 Mo3 O7 . . 158.33(13)
O2 Mo3 O7 . . 77.54(10)
O10 Mo3 O7 . . 73.38(10)
O4 Mo3 O12 . 3_655 165.94(13)
O8 Mo3 O12 . 3_655 86.49(12)
O2 Mo3 O12 . 3_655 84.03(11)
O10 Mo3 O12 . 3_655 71.45(10)
O7 Mo3 O12 . 3_655 71.87(9)
O5 Mo4 O1 . . 105.0(2)
O5 Mo4 O11 . . 98.4(2)
O1 Mo4 O11 . . 104.1(2)
O5 Mo4 O2 . . 97.9(2)
O1 Mo4 O2 . . 102.0(2)
O11 Mo4 O2 . . 144.24(12)
O5 Mo4 O9 . 3_655 164.1(2)
O1 Mo4 O9 . 3_655 90.9(2)
O11 Mo4 O9 . 3_655 78.03(12)
O2 Mo4 O9 . 3_655 77.60(11)
O5 Mo4 O7 . . 94.57(15)
O1 Mo4 O7 . . 160.3(2)
O11 Mo4 O7 . . 74.00(10)
O2 Mo4 O7 . . 73.16(10)
O9 Mo4 O7 3_655 . 69.51(9)
Mo3 O2 Mo4 . . 117.74(14)
Mo1 O7 Mo3 . . 92.37(9)
Mo1 O7 Mo2 . . 91.76(9)
Mo3 O7 Mo2 . . 163.97(12)
Mo1 O7 Mo1 . 3_655 104.11(10)
Mo3 O7 Mo1 . 3_655 97.28(9)
Mo2 O7 Mo1 . 3_655 96.72(9)
Mo1 O7 Mo4 . . 164.59(12)
Mo3 O7 Mo4 . . 86.60(8)
Mo2 O7 Mo4 . . 85.32(8)
Mo1 O7 Mo4 3_655 . 91.27(8)
Mo1 O9 Mo4 . 3_655 119.38(13)
Mo1 O10 Mo3 . . 109.28(12)
Mo1 O10 Mo2 . 3_655 110.63(11)
Mo3 O10 Mo2 . 3_655 103.91(11)
Mo2 O11 Mo4 . . 117.75(14)
Mo1 O12 Mo2 . . 109.91(12)
Mo1 O12 Mo3 . 3_655 110.58(11)
Mo2 O12 Mo3 . 3_655 103.71(11)
C1 N1 C5 . . 113.4(4)
C1 N1 C3 . . 112.4(4)
C5 N1 C3 . . 111.1(4)
C2 C1 N1 . . 114.9(4)
C4 C3 N1 . . 114.3(4)
C6 C5 N1 . . 112.5(5)
C7' N2 C9 . . 119.1(14)
C7' N2 C11 . . 67.3(13)
C9 N2 C11 . . 137.8(15)
C7' N2 C7 . . 38.4(15)
C9 N2 C7 . . 97.8(9)
C11 N2 C7 . . 104.3(14)
C7' N2 C11' . . 113.0(13)
C9 N2 C11' . . 89.2(9)
C11 N2 C11' . . 54.6(12)
C7 N2 C11' . . 149.5(19)
C7' C7 C8 . . 70.2(9)
C7' C7 N2 . . 70.3(8)
C8 C7 N2 . . 107.0(12)
C7 C7' C8 . . 70.3(9)
C7 C7' N2 . . 71.2(9)
C8 C7' N2 . . 107.4(12)
C7 C7' C11 . . 125.4(15)
C8 C7' C11 . . 109.(2)
N2 C7' C11 . . 56.5(7)
C7' C8 C7 . . 39.5(16)
C10 C9 N2 . . 113.7(9)
C11' C11 C12 . . 61.1(7)
C11' C11 N2 . . 62.9(7)
C12 C11 N2 . . 111.6(11)
C11' C11 C7' . . 110.5(13)
C12 C11 C7' . . 167.4(13)
N2 C11 C7' . . 56.2(7)
C11 C11' C12 . . 62.2(7)
C11 C11' N2 . . 62.6(6)
C12 C11' N2 . . 112.2(10)
C11' C12 C11 . . 56.7(13)

loop_
_geom_bond_atom_site_label_1
_geom_bond_atom_site_label_2
_geom_bond_site_symmetry_2
_geom_bond_distance
_geom_bond_publ_flag
Mo1 O13 . 1.684(3) yes
Mo1 O9 . 1.749(3) yes
Mo1 O12 . 1.942(2) yes
Mo1 O10 . 1.953(3) yes
Mo1 O7 . 2.140(2) yes
Mo1 O7 3_655 2.406(3) yes
Mo2 O6 . 1.701(3) yes
Mo2 O3 . 1.705(3) yes
Mo2 O11 . 1.884(3) yes
Mo2 O12 . 1.985(3) yes
Mo2 O7 . 2.336(3) yes
Mo2 O10 3_655 2.348(3) yes
Mo3 O4 . 1.691(3) yes
Mo3 O8 . 1.711(3) yes
Mo3 O2 . 1.904(3) yes
Mo3 O10 . 1.990(3) yes
Mo3 O7 . 2.314(3) yes
Mo3 O12 3_655 2.358(3) yes
Mo4 O5 . 1.690(3) yes
Mo4 O1 . 1.691(3) yes
Mo4 O11 . 1.924(3) yes
Mo4 O2 . 1.933(3) yes
Mo4 O9 3_655 2.279(3) yes
Mo4 O7 . 2.472(3) yes
O7 Mo1 3_655 2.406(3) ?
O9 Mo4 3_655 2.279(3) ?
O10 Mo2 3_655 2.348(3) ?
O12 Mo3 3_655 2.358(3) ?
N1 C1 . 1.499(4) ?
N1 C5 . 1.502(5) ?
N1 C3 . 1.505(5) ?
C1 C2 . 1.467(6) ?
C3 C4 . 1.463(6) ?
C5 C6 . 1.460(6) ?
N2 C7' . 1.492(6) ?
N2 C9 . 1.498(6) ?
N2 C11 . 1.499(6) ?
N2 C7 . 1.500(6) ?
N2 C11' . 1.502(6) ?
C7 C7' . 0.98(4) ?
C7 C8 . 1.458(7) ?
C7' C8 . 1.458(7) ?
C7' C11 . 1.66(3) ?
C9 C10 . 1.453(7) ?
C11 C11' . 1.38(3) ?
C11 C12 . 1.455(7) ?
C11' C12 . 1.440(7) ?
